data_2206295
loop_
_publ_author_name
'G. Usha'
'S. Selvanayagam'
'D. Velmurugan'
'K. Ravikumar'
'R. Rathna Durga'
'R. Raghunathan'

_publ_section_title
;Ethyl
 2,2''-dioxo-2',3',5',6',7',7a'-hexahydroacenaphthene-1-spiro-3'-1'<i>H</i>-pyrrolizine-2'spiro-1''-acenaphthene-1-carboxylate
;
_journal_issue 7
_journal_name_full 'Acta Crystallographica Section E'
_journal_page_first o2267
_journal_page_last o2269
_journal_paper_doi 10.1107/S1600536805019276
_journal_volume 61
_journal_year 2005
_chemical_formula_iupac 'C32 H25 N O4'
_chemical_formula_moiety 'C32 H25 N O4'
_chemical_formula_sum 'C32 H25 N O4'
_chemical_formula_weight 487.53
_chemical_name_systematic
;
Ethyl 2,2''-dioxo-2,3,5,6,7,7a-hexahydroacenaphthene-
1-spiro-3'-1'H-pyrrolizine-2'spiro-1''-acenaphthene-1-carboxylate
;
_space_group_IT_number 14
_symmetry_cell_setting monoclinic
_symmetry_space_group_name_Hall '-P 2ybc'
_symmetry_space_group_name_H-M 'P 1 21/c 1'
_atom_sites_solution_hydrogens geom
_atom_sites_solution_primary direct
_atom_sites_solution_secondary difmap
_audit_creation_method SHELXL97
_cell_angle_alpha 90.00
_cell_angle_beta 112.4790(10)
_cell_angle_gamma 90.00
_cell_formula_units_Z 4
_cell_length_a 14.8348(12)
_cell_length_b 11.1902(9)
_cell_length_c 16.0909(13)
_cell_measurement_reflns_used 4014
_cell_measurement_temperature 293(2)
_cell_measurement_theta_max 26
_cell_measurement_theta_min 2.3
_cell_volume 2468.2(3)
_computing_cell_refinement 'SAINT (Bruker, 2001)'
_computing_data_collection 'SMART (Bruker, 2001)'
_computing_data_reduction SAINT
_computing_molecular_graphics 'ORTEP-3 (Farrugia, 1997) and PLATON (Spek, 2003)'
_computing_publication_material 'SHELXL97 and PARST (Nardelli, 1995)'
_computing_structure_refinement 'SHELXL97 (Sheldrick, 1997)'
_computing_structure_solution 'SHELXS97 (Sheldrick, 1997)'
_diffrn_ambient_temperature 273(2)
_diffrn_measured_fraction_theta_full 0.975
_diffrn_measured_fraction_theta_max 0.924
_diffrn_measurement_device 'Bruker SMART APEX CCD area-detector'
_diffrn_measurement_device_type 'CCD Area Detector'
_diffrn_measurement_method \w
_diffrn_radiation_monochromator graphite
_diffrn_radiation_source 'fine-focus sealed tube'
_diffrn_radiation_type Mo-K\a
_diffrn_radiation_wavelength 0.71073
_diffrn_reflns_av_R_equivalents 0.0244
_diffrn_reflns_av_sigmaI/netI 0.0310
_diffrn_reflns_limit_h_max 18
_diffrn_reflns_limit_h_min -19
_diffrn_reflns_limit_k_max 14
_diffrn_reflns_limit_k_min -12
_diffrn_reflns_limit_l_max 19
_diffrn_reflns_limit_l_min -20
_diffrn_reflns_number 14755
_diffrn_reflns_theta_full 25.00
_diffrn_reflns_theta_max 28.00
_diffrn_reflns_theta_min 2.28
_diffrn_standards_number 0
_exptl_absorpt_coefficient_mu 0.086
_exptl_absorpt_correction_type none
_exptl_crystal_colour colourless
_exptl_crystal_density_diffrn 1.312
_exptl_crystal_density_method 'not measured'
_exptl_crystal_description block
_exptl_crystal_F_000 1024
_exptl_crystal_size_max 0.23
_exptl_crystal_size_mid 0.21
_exptl_crystal_size_min 0.20
_refine_diff_density_max 0.510
_refine_diff_density_min -0.244
_refine_ls_extinction_method none
_refine_ls_goodness_of_fit_ref 0.999
_refine_ls_hydrogen_treatment constr
_refine_ls_matrix_type full
_refine_ls_number_parameters 335
_refine_ls_number_reflns 5507
_refine_ls_number_restraints 0
_refine_ls_restrained_S_all 0.999
_refine_ls_R_factor_all 0.0817
_refine_ls_R_factor_gt 0.0610
_refine_ls_shift/su_max 0.000
_refine_ls_shift/su_mean 0.000
_refine_ls_structure_factor_coef Fsqd
_refine_ls_weighting_details 'calc w = 1/[\s^2^(Fo^2^)+(0.1P)^2^+0.5944P] where P = (Fo^2^+2Fc^2^)/3'
_refine_ls_weighting_scheme calc
_refine_ls_wR_factor_gt 0.1615
_refine_ls_wR_factor_ref 0.1775
_reflns_number_gt 4065
_reflns_number_total 5507
_reflns_threshold_expression I>2\s(I)
_cod_data_source_file sj6101.cif
_cod_data_source_block I
_cod_depositor_comments
;
The following automatic conversions were performed:
'_geom_bond_publ_flag' value 'Y' changed to 'y' according to
'/home/saulius/struct/CIF-dictionaries/cif_core.dic' dictionary named
'cif_core.dic' version 2.4.1 from 2010-06-29 (12
times).

'_geom_angle_publ_flag' value 'Y' changed to 'y' according to
'/home/saulius/struct/CIF-dictionaries/cif_core.dic' dictionary named
'cif_core.dic' version 2.4.1 from 2010-06-29 (10
times).

'_geom_torsion_publ_flag' value 'Y' changed to 'y' according to
'/home/saulius/struct/CIF-dictionaries/cif_core.dic' dictionary named
'cif_core.dic' version 2.4.1 from 2010-06-29.

Automatic conversion script
Id: cif_fix_enum 1527 2010-12-29 10:47:43Z saulius 

The following automatic conversions were performed:

'_geom_bond_publ_flag' value 'Y' changed to 'y' according to
/home/saulius/struct/CIF-dictionaries/cif_core.dic dictionary named
'cif_core.dic' version 2.4.1 from 2010-06-29 (12
times).

'_geom_angle_publ_flag' value 'Y' changed to 'y' according
to /home/saulius/struct/CIF-dictionaries/cif_core.dic dictionary
named 'cif_core.dic' version 2.4.1 from 2010-06-29 (10
times).

'_geom_torsion_publ_flag' value 'Y' changed to 'y' according
to /home/saulius/struct/CIF-dictionaries/cif_core.dic dictionary
named 'cif_core.dic' version 2.4.1 from 2010-06-29.

Automatic conversion script
Id: cif_fix_values 1715 2011-07-08 13:25:40Z adriana 
;
_cod_original_sg_symbol_H-M 'P 21/c'
_cod_database_code 2206295
_cod_database_fobs_code 2206295

loop_
_symmetry_equiv_pos_as_xyz
'x, y, z'
'-x, y+1/2, -z+1/2'
'-x, -y, -z'
'x, -y-1/2, z-1/2'

loop_
_atom_site_label
_atom_site_fract_x
_atom_site_fract_y
_atom_site_fract_z
_atom_site_U_iso_or_equiv
_atom_site_adp_type
_atom_site_calc_flag
_atom_site_refinement_flags
_atom_site_occupancy
_atom_site_type_symbol
O1 0.30852(12) 0.67603(14) 0.16455(11) 0.0646(5) Uani d . 1 O
O2 0.41618(10) 0.90583(18) 0.27331(12) 0.0742(5) Uani d . 1 O
O3 0.14889(14) 0.86574(19) 0.38436(12) 0.0817(6) Uani d . 1 O
O4 0.28596(12) 0.95796(14) 0.39689(10) 0.0581(4) Uani d . 1 O
N1 0.11443(11) 0.80564(13) 0.11873(10) 0.0397(4) Uani d . 1 N
C2 0.20470(13) 0.85856(16) 0.12126(12) 0.0385(4) Uani d . 1 C
C3 0.23868(12) 0.92639(16) 0.21367(12) 0.0372(4) Uani d . 1 C
C4 0.21811(14) 0.83142(17) 0.27371(13) 0.0415(4) Uani d . 1 C
H4 0.2710 0.7725 0.2916 0.050 Uiso calc R 1 H
C5 0.12430(14) 0.77073(16) 0.21053(13) 0.0409(4) Uani d . 1 C
H5 0.0690 0.8036 0.2222 0.049 Uiso calc R 1 H
C6 0.11747(18) 0.63465(18) 0.20938(15) 0.0553(5) Uani d . 1 C
H6A 0.1809 0.5981 0.2236 0.066 Uiso calc R 1 H
H6B 0.0898 0.6061 0.2514 0.066 Uiso calc R 1 H
C7 0.0504(2) 0.6098(2) 0.11340(18) 0.0842(9) Uani d . 1 C
H7A 0.0625 0.5308 0.0952 0.101 Uiso calc R 1 H
H7B -0.0173 0.6146 0.1068 0.101 Uiso calc R 1 H
C8 0.07283(17) 0.70443(18) 0.05737(15) 0.0549(5) Uani d . 1 C
H8A 0.1193 0.6747 0.0332 0.066 Uiso calc R 1 H
H8B 0.0139 0.7286 0.0078 0.066 Uiso calc R 1 H
C9 0.28774(14) 0.76746(18) 0.12179(13) 0.0461(5) Uani d . 1 C
C10 0.32969(14) 0.81393(19) 0.05870(13) 0.0466(5) Uani d . 1 C
C11 0.40537(16) 0.7751(2) 0.03628(16) 0.0599(6) Uani d . 1 C
H11 0.4427 0.7092 0.0645 0.072 Uiso calc R 1 H
C12 0.42449(18) 0.8385(3) -0.03075(18) 0.0712(7) Uani d . 1 C
H12 0.4760 0.8140 -0.0461 0.085 Uiso calc R 1 H
C13 0.37009(18) 0.9345(3) -0.07397(17) 0.0670(7) Uani d . 1 C
H13 0.3856 0.9739 -0.1177 0.080 Uiso calc R 1 H
C14 0.29069(15) 0.9755(2) -0.05368(14) 0.0508(5) Uani d . 1 C
C15 0.27334(13) 0.91201(17) 0.01440(13) 0.0419(4) Uani d . 1 C
C16 0.19654(13) 0.93885(16) 0.04237(12) 0.0388(4) Uani d . 1 C
C17 0.13357(14) 1.02852(17) -0.00035(13) 0.0451(5) Uani d . 1 C
H17 0.0806 1.0462 0.0150 0.054 Uiso calc R 1 H
C18 0.15007(16) 1.0941(2) -0.06823(14) 0.0539(5) Uani d . 1 C
H18 0.1074 1.1558 -0.0967 0.065 Uiso calc R 1 H
C19 0.22586(17) 1.0706(2) -0.09364(15) 0.0591(6) Uani d . 1 C
H19 0.2350 1.1173 -0.1375 0.071 Uiso calc R 1 H
C20 0.34626(13) 0.9702(2) 0.24502(13) 0.0472(5) Uani d . 1 C
C21 0.34409(14) 1.1018(2) 0.23421(13) 0.0481(5) Uani d . 1 C
C22 0.41476(16) 1.1867(3) 0.24326(17) 0.0666(7) Uani d . 1 C
H22 0.4795 1.1650 0.2576 0.080 Uiso calc R 1 H
C23 0.3854(2) 1.3073(3) 0.2300(2) 0.0770(8) Uani d . 1 C
H23 0.4322 1.3652 0.2347 0.092 Uiso calc R 1 H
C24 0.2925(2) 1.3427(2) 0.21060(17) 0.0661(7) Uani d . 1 C
H24 0.2771 1.4235 0.2027 0.079 Uiso calc R 1 H
C25 0.21823(16) 1.25861(18) 0.20220(13) 0.0478(5) Uani d . 1 C
C26 0.24767(13) 1.13829(17) 0.21335(12) 0.0389(4) Uani d . 1 C
C27 0.18338(12) 1.04260(15) 0.20476(12) 0.0342(4) Uani d . 1 C
C28 0.08795(13) 1.06795(17) 0.18854(13) 0.0397(4) Uani d . 1 C
H28 0.0439 1.0068 0.1842 0.048 Uiso calc R 1 H
C29 0.05728(14) 1.18864(18) 0.17844(14) 0.0465(5) Uani d . 1 C
H29 -0.0077 1.2056 0.1671 0.056 Uiso calc R 1 H
C30 0.11928(16) 1.28065(18) 0.18464(15) 0.0514(5) Uani d . 1 C
H30 0.0961 1.3588 0.1772 0.062 Uiso calc R 1 H
C31 0.21192(15) 0.88436(18) 0.35685(14) 0.0477(5) Uani d . 1 C
C32 0.2861(2) 1.0272(3) 0.47313(19) 0.0772(8) Uani d . 1 C
H32A 0.2975 0.9752 0.5244 0.093 Uiso calc R 1 H
H32B 0.2235 1.0662 0.4585 0.093 Uiso calc R 1 H
C33 0.3633(4) 1.1161(4) 0.4946(3) 0.1344(17) Uani d . 1 C
H33A 0.4254 1.0767 0.5133 0.202 Uiso calc R 1 H
H33B 0.3617 1.1665 0.5423 0.202 Uiso calc R 1 H
H33C 0.3537 1.1639 0.4423 0.202 Uiso calc R 1 H

loop_
_atom_site_aniso_label
_atom_site_aniso_U_11
_atom_site_aniso_U_22
_atom_site_aniso_U_33
_atom_site_aniso_U_12
_atom_site_aniso_U_13
_atom_site_aniso_U_23
O1 0.0814(11) 0.0583(9) 0.0648(11) 0.0335(8) 0.0400(9) 0.0198(8)
O2 0.0419(8) 0.0983(13) 0.0777(12) 0.0219(8) 0.0175(8) 0.0036(10)
O3 0.0963(13) 0.1081(15) 0.0632(12) -0.0387(11) 0.0555(10) -0.0232(10)
O4 0.0704(10) 0.0652(10) 0.0441(9) -0.0110(7) 0.0280(7) -0.0076(7)
N1 0.0462(8) 0.0365(8) 0.0378(9) 0.0009(6) 0.0176(7) 0.0010(6)
C2 0.0425(9) 0.0394(9) 0.0363(10) 0.0100(7) 0.0182(7) 0.0048(7)
C3 0.0354(8) 0.0426(10) 0.0358(10) 0.0052(7) 0.0162(7) 0.0025(7)
C4 0.0494(10) 0.0397(10) 0.0381(11) 0.0093(8) 0.0199(8) 0.0061(8)
C5 0.0515(10) 0.0359(9) 0.0409(11) 0.0055(8) 0.0237(8) 0.0047(8)
C6 0.0796(14) 0.0380(11) 0.0539(14) 0.0023(10) 0.0317(11) 0.0055(9)
C7 0.123(2) 0.0436(13) 0.0652(17) -0.0190(14) 0.0131(15) 0.0025(12)
C8 0.0688(13) 0.0454(11) 0.0495(13) -0.0047(9) 0.0215(10) -0.0055(9)
C9 0.0518(10) 0.0500(11) 0.0393(11) 0.0146(9) 0.0206(8) 0.0021(9)
C10 0.0472(10) 0.0572(12) 0.0378(11) 0.0069(9) 0.0189(8) -0.0039(9)
C11 0.0536(11) 0.0781(16) 0.0540(14) 0.0142(11) 0.0272(10) -0.0035(12)
C12 0.0594(13) 0.103(2) 0.0650(16) 0.0080(14) 0.0387(12) -0.0028(14)
C13 0.0653(14) 0.0929(19) 0.0555(15) -0.0062(13) 0.0372(12) 0.0038(13)
C14 0.0535(11) 0.0632(13) 0.0389(12) -0.0090(10) 0.0211(9) -0.0017(9)
C15 0.0436(9) 0.0497(11) 0.0337(10) -0.0021(8) 0.0161(8) -0.0040(8)
C16 0.0418(9) 0.0415(10) 0.0327(10) -0.0005(7) 0.0139(7) -0.0005(7)
C17 0.0455(10) 0.0473(11) 0.0419(11) 0.0033(8) 0.0158(8) 0.0052(8)
C18 0.0589(12) 0.0526(12) 0.0448(12) 0.0025(9) 0.0137(10) 0.0123(9)
C19 0.0682(14) 0.0665(14) 0.0444(13) -0.0086(11) 0.0237(11) 0.0126(10)
C20 0.0338(9) 0.0729(14) 0.0369(11) 0.0071(9) 0.0158(8) -0.0018(9)
C21 0.0412(9) 0.0677(13) 0.0372(11) -0.0110(9) 0.0170(8) -0.0056(9)
C22 0.0478(11) 0.102(2) 0.0569(15) -0.0253(12) 0.0272(10) -0.0157(13)
C23 0.0858(18) 0.0770(18) 0.0819(19) -0.0450(15) 0.0474(15) -0.0207(14)
C24 0.0867(17) 0.0557(13) 0.0659(16) -0.0273(12) 0.0402(13) -0.0108(11)
C25 0.0683(13) 0.0420(10) 0.0376(11) -0.0139(9) 0.0253(9) -0.0051(8)
C26 0.0430(9) 0.0476(10) 0.0292(10) -0.0072(7) 0.0174(7) -0.0036(7)
C27 0.0376(8) 0.0372(9) 0.0302(9) 0.0015(7) 0.0157(7) 0.0010(7)
C28 0.0381(9) 0.0391(9) 0.0445(11) 0.0007(7) 0.0186(8) 0.0000(8)
C29 0.0489(10) 0.0469(11) 0.0475(12) 0.0112(8) 0.0228(9) 0.0027(9)
C30 0.0702(13) 0.0362(10) 0.0507(13) 0.0067(9) 0.0265(10) 0.0012(9)
C31 0.0596(12) 0.0472(11) 0.0396(11) -0.0033(9) 0.0225(9) 0.0043(9)
C32 0.106(2) 0.0831(19) 0.0532(16) -0.0271(15) 0.0417(14) -0.0226(13)
C33 0.187(4) 0.130(3) 0.106(3) -0.072(3) 0.079(3) -0.053(3)

loop_
_atom_type_symbol
_atom_type_description
_atom_type_scat_dispersion_real
_atom_type_scat_dispersion_imag
_atom_type_scat_source
C C 0.0033 0.0016 'International Tables Vol C Tables 4.2.6.8 and 6.1.1.4'
H H 0.0000 0.0000 'International Tables Vol C Tables 4.2.6.8 and 6.1.1.4'
N N 0.0061 0.0033 'International Tables Vol C Tables 4.2.6.8 and 6.1.1.4'
O O 0.0106 0.0060 'International Tables Vol C Tables 4.2.6.8 and 6.1.1.4'

loop_
_geom_angle_atom_site_label_1
_geom_angle_atom_site_label_2
_geom_angle_atom_site_label_3
_geom_angle
_geom_angle_publ_flag
C31 O4 C32 118.40(18) ?
C2 N1 C8 118.6(2) y
C2 N1 C5 110.00(10) y
C8 N1 C5 108.8(2) y
N1 C2 C16 116.08(14) ?
N1 C2 C3 100.50(10) y
C16 C2 C3 113.50(15) ?
N1 C2 C9 116.21(15) ?
C16 C2 C9 101.33(14) ?
C3 C2 C9 109.62(14) ?
C27 C3 C4 114.90(10) y
C27 C3 C20 102.2(2) y
C4 C3 C20 116.0(2) y
C27 C3 C2 111.00(10) y
C4 C3 C2 101.00(10) y
C20 C3 C2 112.20(10) y
C31 C4 C5 114.68(16) ?
C31 C4 C3 112.41(16) ?
C5 C4 C3 103.69(14) ?
C31 C4 H4 108.6 ?
C5 C4 H4 108.6 ?
C3 C4 H4 108.6 ?
N1 C5 C6 105.70(15) ?
N1 C5 C4 105.26(14) ?
C6 C5 C4 119.30(17) ?
N1 C5 H5 108.7 ?
C6 C5 H5 108.7 ?
C4 C5 H5 108.7 ?
C7 C6 C5 102.17(18) ?
C7 C6 H6A 111.3 ?
C5 C6 H6A 111.3 ?
C7 C6 H6B 111.3 ?
C5 C6 H6B 111.3 ?
H6A C6 H6B 109.2 ?
C8 C7 C6 105.8(2) ?
C8 C7 H7A 110.6 ?
C6 C7 H7A 110.6 ?
C8 C7 H7B 110.6 ?
C6 C7 H7B 110.6 ?
H7A C7 H7B 108.7 ?
N1 C8 C7 105.69(18) ?
N1 C8 H8A 110.6 ?
C7 C8 H8A 110.6 ?
N1 C8 H8B 110.6 ?
C7 C8 H8B 110.6 ?
H8A C8 H8B 108.7 ?
O1 C9 C10 127.55(18) ?
O1 C9 C2 124.99(18) ?
C10 C9 C2 107.41(16) ?
C11 C10 C15 120.2(2) ?
C11 C10 C9 132.2(2) ?
C15 C10 C9 107.49(16) ?
C10 C11 C12 117.8(2) ?
C10 C11 H11 121.1 ?
C12 C11 H11 121.1 ?
C13 C12 C11 122.3(2) ?
C13 C12 H12 118.8 ?
C11 C12 H12 118.8 ?
C12 C13 C14 121.4(2) ?
C12 C13 H13 119.3 ?
C14 C13 H13 119.3 ?
C15 C14 C19 116.0(2) ?
C15 C14 C13 115.6(2) ?
C19 C14 C13 128.4(2) ?
C10 C15 C16 113.79(17) ?
C10 C15 C14 122.72(18) ?
C16 C15 C14 123.47(18) ?
C17 C16 C15 118.53(18) ?
C17 C16 C2 132.48(17) ?
C15 C16 C2 108.95(15) ?
C16 C17 C18 118.95(19) ?
C16 C17 H17 120.5 ?
C18 C17 H17 120.5 ?
C19 C18 C17 122.6(2) ?
C19 C18 H18 118.7 ?
C17 C18 H18 118.7 ?
C18 C19 C14 120.4(2) ?
C18 C19 H19 119.8 ?
C14 C19 H19 119.8 ?
O2 C20 C21 128.16(19) ?
O2 C20 C3 124.3(2) ?
C21 C20 C3 107.55(15) ?
C22 C21 C26 119.3(2) ?
C22 C21 C20 133.6(2) ?
C26 C21 C20 107.02(16) ?
C21 C22 C23 117.7(2) ?
C21 C22 H22 121.1 ?
C23 C22 H22 121.1 ?
C24 C23 C22 123.0(2) ?
C24 C23 H23 118.5 ?
C22 C23 H23 118.5 ?
C23 C24 C25 121.0(2) ?
C23 C24 H24 119.5 ?
C25 C24 H24 119.5 ?
C26 C25 C30 116.30(17) ?
C26 C25 C24 115.6(2) ?
C30 C25 C24 128.1(2) ?
C21 C26 C27 113.20(17) ?
C21 C26 C25 123.34(18) ?
C27 C26 C25 123.46(17) ?
C28 C27 C26 118.35(16) ?
C28 C27 C3 132.83(16) ?
C26 C27 C3 108.80(15) ?
C27 C28 C29 118.96(17) ?
C27 C28 H28 120.5 ?
C29 C28 H28 120.5 ?
C30 C29 C28 122.41(18) ?
C30 C29 H29 118.8 ?
C28 C29 H29 118.8 ?
C29 C30 C25 120.48(18) ?
C29 C30 H30 119.8 ?
C25 C30 H30 119.8 ?
O3 C31 O4 123.2(2) ?
O3 C31 C4 125.83(19) ?
O4 C31 C4 110.94(17) ?
O4 C32 C33 108.2(2) ?
O4 C32 H32A 110.1 ?
C33 C32 H32A 110.1 ?
O4 C32 H32B 110.1 ?
C33 C32 H32B 110.1 ?
H32A C32 H32B 108.4 ?
C32 C33 H33A 109.5 ?
C32 C33 H33B 109.5 ?
H33A C33 H33B 109.5 ?
C32 C33 H33C 109.5 ?
H33A C33 H33C 109.5 ?
H33B C33 H33C 109.5 ?

loop_
_geom_bond_atom_site_label_1
_geom_bond_atom_site_label_2
_geom_bond_distance
_geom_bond_publ_flag
O1 C9 1.205(2) y
O2 C20 1.201(2) y
O3 C31 1.196(2) y
O4 C31 1.326(2) y
O4 C32 1.450(3) y
N1 C2 1.450(2) y
N1 C8 1.474(3) y
N1 C5 1.480(2) y
C2 C16 1.522(3) ?
C2 C3 1.571(3) y
C2 C9 1.596(2) ?
C3 C27 1.515(2) ?
C3 C4 1.543(3) ?
C3 C20 1.558(3) ?
C4 C31 1.498(3) ?
C4 C5 1.533(3) ?
C4 H4 0.9800 ?
C5 C6 1.526(3) ?
C5 H5 0.9800 ?
C6 C7 1.509(3) ?
C6 H6A 0.9700 ?
C6 H6B 0.9700 ?
C7 C8 1.508(3) ?
C7 H7A 0.9700 ?
C7 H7B 0.9700 ?
C8 H8A 0.9700 ?
C8 H8B 0.9700 ?
C9 C10 1.473(3) y
C10 C11 1.374(3) ?
C10 C15 1.399(3) ?
C11 C12 1.407(4) ?
C11 H11 0.9300 ?
C12 C13 1.364(4) ?
C12 H12 0.9300 ?
C13 C14 1.414(3) ?
C13 H13 0.9300 ?
C14 C15 1.409(3) ?
C14 C19 1.413(3) ?
C15 C16 1.408(3) ?
C16 C17 1.364(3) ?
C17 C18 1.413(3) ?
C17 H17 0.9300 ?
C18 C19 1.361(3) ?
C18 H18 0.9300 ?
C19 H19 0.9300 ?
C20 C21 1.481(3) y
C21 C22 1.381(3) ?
C21 C26 1.400(3) ?
C22 C23 1.409(4) ?
C22 H22 0.9300 ?
C23 C24 1.352(4) ?
C23 H23 0.9300 ?
C24 C25 1.415(3) ?
C24 H24 0.9300 ?
C25 C26 1.406(3) ?
C25 C30 1.407(3) ?
C26 C27 1.405(2) ?
C27 C28 1.368(2) ?
C28 C29 1.414(3) ?
C28 H28 0.9300 ?
C29 C30 1.359(3) ?
C29 H29 0.9300 ?
C30 H30 0.9300 ?
C32 C33 1.456(5) y
C32 H32A 0.9700 ?
C32 H32B 0.9700 ?
C33 H33A 0.9600 ?
C33 H33B 0.9600 ?
C33 H33C 0.9600 ?

loop_
_geom_hbond_atom_site_label_D
_geom_hbond_atom_site_label_H
_geom_hbond_atom_site_label_A
_geom_hbond_site_symmetry_A
_geom_hbond_distance_DH
_geom_hbond_distance_HA
_geom_hbond_distance_DA
_geom_hbond_angle_DHA
C6 H6A O1 . 0.97 2.57 3.214(3) 124
C23 H23 O2 2_655 0.93 2.35 3.162(3) 146

loop_
_geom_torsion_atom_site_label_1
_geom_torsion_atom_site_label_2
_geom_torsion_atom_site_label_3
_geom_torsion_atom_site_label_4
_geom_torsion
_geom_torsion_publ_flag
C8 N1 C2 C16 75.7(2) ?
C5 N1 C2 C16 -158.26(15) ?
C8 N1 C2 C3 -161.45(15) ?
C5 N1 C2 C3 -35.42(16) ?
C8 N1 C2 C9 -43.3(2) ?
C5 N1 C2 C9 82.75(18) ?
N1 C2 C3 C27 -78.79(16) ?
C16 C2 C3 C27 45.84(19) ?
C9 C2 C3 C27 158.32(15) ?
N1 C2 C3 C4 43.51(15) ?
C16 C2 C3 C4 168.13(14) ?
C9 C2 C3 C4 -79.38(16) ?
N1 C2 C3 C20 167.60(15) ?
C16 C2 C3 C20 -67.77(19) ?
C9 C2 C3 C20 44.7(2) ?
C27 C3 C4 C31 -41.2(2) ?
C20 C3 C4 C31 77.8(2) ?
C2 C3 C4 C31 -160.73(15) ?
C27 C3 C4 C5 83.26(18) ?
C20 C3 C4 C5 -157.78(15) ?
C2 C3 C4 C5 -36.32(16) ?
C2 N1 C5 C6 -114.25(17) ?
C8 N1 C5 C6 17.1(2) y
C2 N1 C5 C4 12.88(18) ?
C8 N1 C5 C4 144.27(16) ?
C31 C4 C5 N1 138.91(16) ?
C3 C4 C5 N1 15.98(18) ?
C31 C4 C5 C6 -102.7(2) ?
C3 C4 C5 C6 134.33(18) ?
N1 C5 C6 C7 -31.2(2) ?
C4 C5 C6 C7 -149.3(2) ?
C5 C6 C7 C8 34.0(3) ?
C2 N1 C8 C7 130.8(2) ?
C5 N1 C8 C7 4.2(2) ?
C6 C7 C8 N1 -24.3(3) ?
N1 C2 C9 O1 -41.3(3) ?
C16 C2 C9 O1 -168.1(2) ?
C3 C2 C9 O1 71.7(3) ?
N1 C2 C9 C10 136.51(17) ?
C16 C2 C9 C10 9.77(19) ?
C3 C2 C9 C10 -110.44(17) ?
O1 C9 C10 C11 -5.7(4) ?
C2 C9 C10 C11 176.5(2) ?
O1 C9 C10 C15 170.8(2) ?
C2 C9 C10 C15 -6.9(2) ?
C15 C10 C11 C12 1.1(3) ?
C9 C10 C11 C12 177.3(2) ?
C10 C11 C12 C13 -0.9(4) ?
C11 C12 C13 C14 -0.2(4) ?
C12 C13 C14 C15 1.0(3) ?
C12 C13 C14 C19 -178.0(2) ?
C11 C10 C15 C16 177.98(19) ?
C9 C10 C15 C16 0.9(2) ?
C11 C10 C15 C14 -0.3(3) ?
C9 C10 C15 C14 -177.38(18) ?
C19 C14 C15 C10 178.4(2) ?
C13 C14 C15 C10 -0.8(3) ?
C19 C14 C15 C16 0.3(3) ?
C13 C14 C15 C16 -178.9(2) ?
C10 C15 C16 C17 -176.17(17) ?
C14 C15 C16 C17 2.1(3) ?
C10 C15 C16 C2 5.9(2) ?
C14 C15 C16 C2 -175.85(18) ?
N1 C2 C16 C17 46.3(3) ?
C3 C2 C16 C17 -69.4(3) ?
C9 C2 C16 C17 173.1(2) ?
N1 C2 C16 C15 -136.11(16) ?
C3 C2 C16 C15 108.14(16) ?
C9 C2 C16 C15 -9.28(19) ?
C15 C16 C17 C18 -2.6(3) ?
C2 C16 C17 C18 174.80(19) ?
C16 C17 C18 C19 0.8(3) ?
C17 C18 C19 C14 1.7(4) ?
C15 C14 C19 C18 -2.1(3) ?
C13 C14 C19 C18 176.9(2) ?
C27 C3 C20 O2 168.2(2) ?
C4 C3 C20 O2 42.4(3) ?
C2 C3 C20 O2 -72.9(2) ?
C27 C3 C20 C21 -11.13(19) ?
C4 C3 C20 C21 -136.84(16) ?
C2 C3 C20 C21 107.85(17) ?
O2 C20 C21 C22 7.4(4) ?
C3 C20 C21 C22 -173.4(2) ?
O2 C20 C21 C26 -170.3(2) ?
C3 C20 C21 C26 9.0(2) ?
C26 C21 C22 C23 -0.6(3) ?
C20 C21 C22 C23 -178.0(2) ?
C21 C22 C23 C24 1.2(4) ?
C22 C23 C24 C25 -0.2(4) ?
C23 C24 C25 C26 -1.3(3) ?
C23 C24 C25 C30 178.3(2) ?
C22 C21 C26 C27 179.03(19) ?
C20 C21 C26 C27 -2.9(2) ?
C22 C21 C26 C25 -1.0(3) ?
C20 C21 C26 C25 177.05(17) ?
C30 C25 C26 C21 -177.72(18) ?
C24 C25 C26 C21 2.0(3) ?
C30 C25 C26 C27 2.2(3) ?
C24 C25 C26 C27 -178.10(19) ?
C21 C26 C27 C28 177.03(17) ?
C25 C26 C27 C28 -2.9(3) ?
C21 C26 C27 C3 -4.6(2) ?
C25 C26 C27 C3 175.44(16) ?
C4 C3 C27 C28 -46.0(3) ?
C20 C3 C27 C28 -172.5(2) ?
C2 C3 C27 C28 67.8(3) ?
C4 C3 C27 C26 135.92(16) ?
C20 C3 C27 C26 9.51(19) ?
C2 C3 C27 C26 -110.24(16) ?
C26 C27 C28 C29 1.8(3) ?
C3 C27 C28 C29 -176.04(18) ?
C27 C28 C29 C30 -0.3(3) ?
C28 C29 C30 C25 -0.4(3) ?
C26 C25 C30 C29 -0.5(3) ?
C24 C25 C30 C29 179.8(2) ?
C32 O4 C31 O3 -5.6(3) ?
C32 O4 C31 C4 173.5(2) ?
C5 C4 C31 O3 13.6(3) ?
C3 C4 C31 O3 131.7(2) ?
C5 C4 C31 O4 -165.45(16) ?
C3 C4 C31 O4 -47.3(2) ?
C31 O4 C32 C33 -169.5(3) ?
